data_7106604
loop_
_publ_author_name
'G. Rajeshwar Reddy'
'T. Ram Reddy'
'Suju C. Joseph'
'K. Sateesh Reddy'
'L. Srinivasula Reddy'
'P. Mahesh Kumar'
'G. Rama Krishna'
'C. Malla Reddy'
'D. Rambabu'
'Ravikumar Kapavarapu'
'Chandana Lakshmi'
'Teja Meda'
'K. Krishna Priya'
'Kishore V. L. Parsa'
'Manojit Pal'

_publ_section_title
;
 Pd-mediated new synthesis of pyrroles: their evaluation as potential
 inhibitors of phosphodiesterase 4
;
_journal_name_full Chem.Commun.
_journal_page_first 7779
_journal_paper_doi 10.1039/c1cc12321a
_journal_volume 47
_journal_year 2011
_chemical_formula_sum 'C27 H25 N O2'
_chemical_formula_weight 395.18
_chemical_name_systematic
;
?
;
_space_group_IT_number 2
_symmetry_cell_setting triclinic
_symmetry_space_group_name_Hall '-P 1'
_symmetry_space_group_name_H-M 'P -1'
_atom_sites_solution_hydrogens geom
_atom_sites_solution_primary direct
_atom_sites_solution_secondary difmap
_audit_creation_method SHELXL-97
_cell_angle_alpha 76.801(2)
_cell_angle_beta 88.027(2)
_cell_angle_gamma 74.254(2)
_cell_formula_units_Z 2
_cell_length_a 7.7415(4)
_cell_length_b 10.0575(5)
_cell_length_c 14.2538(7)
_cell_measurement_reflns_used 9953
_cell_measurement_temperature 100(2)
_cell_measurement_theta_max 31.91
_cell_measurement_theta_min 3.07
_cell_volume 1039.49(9)
_computing_cell_refinement 'Bruker SAINT'
_computing_data_collection 'Bruker APEX2'
_computing_data_reduction 'Bruker SAINT'
_computing_molecular_graphics 'Bruker SHELXTL'
_computing_publication_material 'Bruker SHELXTL'
_computing_structure_refinement 'SHELXL-97 (Sheldrick, 2008)'
_computing_structure_solution 'SHELXS-97 (Sheldrick, 2008)'
_diffrn_ambient_temperature 100(2)
_diffrn_measured_fraction_theta_full 0.995
_diffrn_measured_fraction_theta_max 0.995
_diffrn_measurement_device_type 'Bruker Kappa APEX-II CCD DUO'
_diffrn_measurement_method '\ f and \ w scans'
_diffrn_radiation_monochromator graphite
_diffrn_radiation_source 'fine-focus sealed tube'
_diffrn_radiation_type MoK\a
_diffrn_radiation_wavelength 0.71073
_diffrn_reflns_av_R_equivalents 0.0287
_diffrn_reflns_av_sigmaI/netI 0.0255
_diffrn_reflns_limit_h_max 9
_diffrn_reflns_limit_h_min -9
_diffrn_reflns_limit_k_max 12
_diffrn_reflns_limit_k_min -12
_diffrn_reflns_limit_l_max 18
_diffrn_reflns_limit_l_min -18
_diffrn_reflns_number 16956
_diffrn_reflns_theta_full 27.00
_diffrn_reflns_theta_max 27.00
_diffrn_reflns_theta_min 1.47
_exptl_absorpt_coefficient_mu 0.079
_exptl_absorpt_correction_T_max 1.000
_exptl_absorpt_correction_T_min 0.999
_exptl_absorpt_correction_type multi-scan
_exptl_absorpt_process_details 'Multiscan absorption correction'
_exptl_crystal_colour colourless
_exptl_crystal_density_diffrn 1.264
_exptl_crystal_density_method 'not measured'
_exptl_crystal_description plate
_exptl_crystal_F_000 420
_exptl_crystal_size_max 0.009
_exptl_crystal_size_mid 0.007
_exptl_crystal_size_min 0.00236
_refine_diff_density_max 0.642
_refine_diff_density_min -0.586
_refine_diff_density_rms 0.181
_refine_ls_extinction_method none
_refine_ls_goodness_of_fit_ref 0.875
_refine_ls_hydrogen_treatment constr
_refine_ls_matrix_type full
_refine_ls_number_parameters 274
_refine_ls_number_reflns 4505
_refine_ls_number_restraints 0
_refine_ls_restrained_S_all 0.875
_refine_ls_R_factor_all 0.0493
_refine_ls_R_factor_gt 0.0399
_refine_ls_shift/su_max 0.001
_refine_ls_shift/su_mean 0.000
_refine_ls_structure_factor_coef Fsqd
_refine_ls_weighting_details 'calc w=1/[\s^2^(Fo^2^)+(0.1000P)^2^+0.6251P] where P=(Fo^2^+2Fc^2^)/3'
_refine_ls_weighting_scheme calc
_refine_ls_wR_factor_gt 0.1132
_refine_ls_wR_factor_ref 0.1368
_reflns_number_gt 4128
_reflns_number_total 4505
_reflns_threshold_expression >2sigma(I)
_cod_data_source_file c1cc12321a.txt
_cod_data_source_block cpsu4_008_a_1
_cod_original_sg_symbol_H-M 'P-1 '
_cod_database_code 7106604

loop_
_symmetry_equiv_pos_as_xyz
'x, y, z'
'-x, -y, -z'

loop_
_atom_site_label
_atom_site_type_symbol
_atom_site_fract_x
_atom_site_fract_y
_atom_site_fract_z
_atom_site_U_iso_or_equiv
_atom_site_adp_type
_atom_site_occupancy
_atom_site_symmetry_multiplicity
_atom_site_calc_flag
_atom_site_refinement_flags
_atom_site_disorder_assembly
_atom_site_disorder_group
C6 C 1.04692(16) 0.23556(12) 0.92804(8) 0.0152(2) Uani 1 1 d . . .
C19 C 1.04219(16) 0.21504(13) 0.66536(9) 0.0173(3) Uani 1 1 d . . .
C3 C 0.87669(16) 0.26488(12) 0.97402(8) 0.0154(2) Uani 1 1 d . . .
C20 C 0.99670(16) 0.25679(13) 0.75211(9) 0.0166(3) Uani 1 1 d . . .
H20 H 0.8982 0.3339 0.7527 0.020 Uiso 1 1 calc R . .
C5 C 1.16239(16) 0.27589(13) 0.97897(9) 0.0172(3) Uani 1 1 d . . .
H5 H 1.2826 0.2689 0.9657 0.021 Uiso 1 1 calc R . .
C4 C 0.89767(16) 0.32310(13) 1.05141(8) 0.0166(3) Uani 1 1 d . . .
C26 C 0.84191(17) 0.43331(14) 0.55870(9) 0.0193(3) Uani 1 1 d . . .
H26 H 0.8507 0.4840 0.6045 0.023 Uiso 1 1 calc R . .
C21 C 0.93363(16) 0.29010(13) 0.57550(9) 0.0174(3) Uani 1 1 d . . .
C25 C 0.73738(17) 0.50289(14) 0.47533(9) 0.0205(3) Uani 1 1 d . . .
H25 H 0.6772 0.5987 0.4659 0.025 Uiso 1 1 calc R . .
C22 C 0.91882(18) 0.21781(14) 0.50405(9) 0.0213(3) Uani 1 1 d . . .
H22 H 0.9797 0.1222 0.5131 0.026 Uiso 1 1 calc R . .
C15 C 1.09466(16) 0.18625(13) 0.83797(9) 0.0164(3) Uani 1 1 d . . .
C14 C 1.32125(17) 0.29756(14) 1.28335(9) 0.0213(3) Uani 1 1 d . . .
H14 H 1.3542 0.3821 1.2691 0.026 Uiso 1 1 calc R . .
C18 C 1.19185(18) 0.09920(14) 0.66620(9) 0.0214(3) Uani 1 1 d . . .
H18 H 1.2255 0.0696 0.6094 0.026 Uiso 1 1 calc R . .
C10 C 1.17179(17) 0.14043(14) 1.23876(9) 0.0206(3) Uani 1 1 d . . .
H10 H 1.1024 0.1196 1.1951 0.025 Uiso 1 1 calc R . .
C1 C 0.72551(18) 0.11114(14) 0.90433(10) 0.0222(3) Uani 1 1 d . . .
H1A H 0.6142 0.0855 0.9095 0.033 Uiso 1 1 calc R . .
H1B H 0.8210 0.0303 0.9336 0.033 Uiso 1 1 calc R . .
H1C H 0.7495 0.1423 0.8376 0.033 Uiso 1 1 calc R . .
C23 C 0.81616(19) 0.28507(15) 0.42080(9) 0.0238(3) Uani 1 1 d . . .
H23 H 0.8087 0.2350 0.3744 0.029 Uiso 1 1 calc R . .
C16 C 1.24227(17) 0.07062(14) 0.83645(9) 0.0197(3) Uani 1 1 d . . .
H16 H 1.3087 0.0218 0.8929 0.024 Uiso 1 1 calc R . .
C17 C 1.29036(18) 0.02820(14) 0.75090(10) 0.0231(3) Uani 1 1 d . . .
H17 H 1.3895 -0.0485 0.7504 0.028 Uiso 1 1 calc R . .
C8 C 1.15753(18) 0.37722(13) 1.12346(9) 0.0207(3) Uani 1 1 d . . .
H8A H 1.0743 0.4608 1.1379 0.025 Uiso 1 1 calc R . .
H8B H 1.2614 0.4050 1.0946 0.025 Uiso 1 1 calc R . .
C9 C 1.21705(16) 0.26813(13) 1.21688(9) 0.0177(3) Uani 1 1 d . . .
C12 C 1.33063(18) 0.07447(15) 1.39195(9) 0.0247(3) Uani 1 1 d . . .
H12 H 1.3676 0.0102 1.4504 0.030 Uiso 1 1 calc R . .
C2 C 0.71256(16) 0.22926(13) 0.95510(9) 0.0188(3) Uani 1 1 d . . .
C13 C 1.37613(18) 0.20154(16) 1.37065(10) 0.0249(3) Uani 1 1 d . . .
H13 H 1.4438 0.2228 1.4150 0.030 Uiso 1 1 calc R . .
C24 C 0.72357(17) 0.42824(15) 0.40628(9) 0.0208(3) Uani 1 1 d . . .
C11 C 1.22952(18) 0.04332(15) 1.32565(10) 0.0236(3) Uani 1 1 d . . .
H11 H 1.2002 -0.0427 1.3393 0.028 Uiso 1 1 calc R . .
C27 C 0.5515(2) 0.63392(16) 0.29631(11) 0.0306(3) Uani 1 1 d . . .
H27A H 0.4624 0.6628 0.3416 0.046 Uiso 1 1 calc R . .
H27B H 0.4972 0.6609 0.2328 0.046 Uiso 1 1 calc R . .
H27C H 0.6456 0.6792 0.2971 0.046 Uiso 1 1 calc R . .
O2 O 0.62427(14) 0.48410(11) 0.32219(7) 0.0283(2) Uani 1 1 d . . .
O1 O 0.56757(13) 0.28958(12) 0.98331(8) 0.0324(3) Uani 1 1 d . . .
N1 N 1.07162(14) 0.32861(11) 1.05331(7) 0.0169(2) Uani 1 1 d . . .
C7 C 0.76698(18) 0.36937(15) 1.12478(9) 0.0231(3) Uani 1 1 d . . .
H7A H 0.8305 0.3795 1.1783 0.035 Uiso 1 1 calc R . .
H7B H 0.7022 0.2997 1.1469 0.035 Uiso 1 1 calc R . .
H7C H 0.6842 0.4587 1.0963 0.035 Uiso 1 1 calc R . .

loop_
_atom_site_aniso_label
_atom_site_aniso_U_11
_atom_site_aniso_U_22
_atom_site_aniso_U_33
_atom_site_aniso_U_23
_atom_site_aniso_U_13
_atom_site_aniso_U_12
C6 0.0146(5) 0.0143(5) 0.0145(5) -0.0001(4) -0.0004(4) -0.0027(4)
C19 0.0181(6) 0.0182(6) 0.0160(6) -0.0035(5) 0.0024(4) -0.0061(5)
C3 0.0144(6) 0.0149(5) 0.0149(5) -0.0010(4) -0.0002(4) -0.0028(4)
C20 0.0150(5) 0.0168(6) 0.0174(6) -0.0042(5) 0.0019(4) -0.0033(4)
C5 0.0150(6) 0.0175(6) 0.0175(6) -0.0015(4) -0.0001(4) -0.0039(4)
C4 0.0171(6) 0.0154(5) 0.0149(5) -0.0004(4) -0.0004(4) -0.0027(4)
C26 0.0215(6) 0.0211(6) 0.0166(6) -0.0064(5) 0.0021(5) -0.0061(5)
C21 0.0176(6) 0.0203(6) 0.0148(6) -0.0039(5) 0.0035(4) -0.0066(5)
C25 0.0213(6) 0.0195(6) 0.0196(6) -0.0039(5) 0.0011(5) -0.0040(5)
C22 0.0270(7) 0.0185(6) 0.0187(6) -0.0063(5) 0.0025(5) -0.0053(5)
C15 0.0150(5) 0.0178(6) 0.0167(6) -0.0034(4) 0.0025(4) -0.0059(4)
C14 0.0212(6) 0.0216(6) 0.0229(6) -0.0108(5) -0.0015(5) -0.0039(5)
C18 0.0230(6) 0.0222(6) 0.0183(6) -0.0068(5) 0.0053(5) -0.0038(5)
C10 0.0213(6) 0.0222(6) 0.0190(6) -0.0046(5) -0.0030(5) -0.0067(5)
C1 0.0219(6) 0.0232(6) 0.0228(6) -0.0025(5) -0.0015(5) -0.0102(5)
C23 0.0316(7) 0.0251(7) 0.0170(6) -0.0077(5) 0.0007(5) -0.0094(6)
C16 0.0170(6) 0.0205(6) 0.0184(6) -0.0007(5) 0.0009(4) -0.0028(5)
C17 0.0198(6) 0.0212(6) 0.0237(6) -0.0040(5) 0.0041(5) 0.0007(5)
C8 0.0260(7) 0.0175(6) 0.0200(6) -0.0037(5) -0.0057(5) -0.0080(5)
C9 0.0172(6) 0.0187(6) 0.0168(6) -0.0060(5) -0.0004(4) -0.0025(5)
C12 0.0218(6) 0.0311(7) 0.0150(6) -0.0023(5) -0.0001(5) 0.0005(5)
C2 0.0162(6) 0.0205(6) 0.0179(6) -0.0006(5) -0.0013(4) -0.0051(5)
C13 0.0212(6) 0.0334(7) 0.0198(6) -0.0124(5) -0.0045(5) -0.0011(5)
C24 0.0206(6) 0.0265(7) 0.0154(6) -0.0025(5) 0.0001(5) -0.0085(5)
C11 0.0234(6) 0.0233(6) 0.0215(6) -0.0005(5) 0.0010(5) -0.0059(5)
C27 0.0298(7) 0.0305(8) 0.0262(7) 0.0041(6) -0.0077(6) -0.0070(6)
O2 0.0344(6) 0.0296(5) 0.0189(5) -0.0029(4) -0.0072(4) -0.0064(4)
O1 0.0146(5) 0.0412(6) 0.0443(6) -0.0181(5) 0.0031(4) -0.0059(4)
N1 0.0180(5) 0.0171(5) 0.0154(5) -0.0023(4) -0.0020(4) -0.0050(4)
C7 0.0240(7) 0.0257(7) 0.0188(6) -0.0071(5) 0.0046(5) -0.0041(5)

loop_
_atom_type_symbol
_atom_type_description
_atom_type_scat_dispersion_real
_atom_type_scat_dispersion_imag
_atom_type_scat_source
C C 0.0033 0.0016 'International Tables Vol C Tables 4.2.6.8 and 6.1.1.4'
H H 0.0000 0.0000 'International Tables Vol C Tables 4.2.6.8 and 6.1.1.4'
N N 0.0061 0.0033 'International Tables Vol C Tables 4.2.6.8 and 6.1.1.4'
O O 0.0106 0.0060 'International Tables Vol C Tables 4.2.6.8 and 6.1.1.4'

loop_
_geom_angle_atom_site_label_1
_geom_angle_atom_site_label_2
_geom_angle_atom_site_label_3
_geom_angle
_geom_angle_site_symmetry_1
_geom_angle_site_symmetry_3
_geom_angle_publ_flag
C5 C6 C3 106.52(11) . . ?
C5 C6 C15 123.43(11) . . ?
C3 C6 C15 129.76(11) . . ?
C20 C19 C18 117.93(11) . . ?
C20 C19 C21 120.97(11) . . ?
C18 C19 C21 121.10(11) . . ?
C4 C3 C6 107.42(11) . . ?
C4 C3 C2 122.96(11) . . ?
C6 C3 C2 129.29(11) . . ?
C15 C20 C19 122.05(11) . . ?
C6 C5 N1 108.85(11) . . ?
N1 C4 C3 107.32(10) . . ?
N1 C4 C7 122.36(11) . . ?
C3 C4 C7 130.29(12) . . ?
C21 C26 C25 121.89(12) . . ?
C26 C21 C22 117.32(11) . . ?
C26 C21 C19 121.93(11) . . ?
C22 C21 C19 120.75(11) . . ?
C24 C25 C26 119.54(12) . . ?
C23 C22 C21 121.63(12) . . ?
C16 C15 C20 118.56(11) . . ?
C16 C15 C6 120.53(11) . . ?
C20 C15 C6 120.88(11) . . ?
C13 C14 C9 120.48(13) . . ?
C17 C18 C19 120.64(12) . . ?
C9 C10 C11 120.46(12) . . ?
C22 C23 C24 119.94(12) . . ?
C17 C16 C15 120.24(12) . . ?
C18 C17 C16 120.57(12) . . ?
N1 C8 C9 114.33(10) . . ?
C10 C9 C14 118.94(12) . . ?
C10 C9 C8 122.48(11) . . ?
C14 C9 C8 118.59(12) . . ?
C13 C12 C11 119.65(12) . . ?
O1 C2 C3 121.07(12) . . ?
O1 C2 C1 120.13(12) . . ?
C3 C2 C1 118.73(11) . . ?
C12 C13 C14 120.27(12) . . ?
O2 C24 C25 125.05(12) . . ?
O2 C24 C23 115.27(12) . . ?
C25 C24 C23 119.68(12) . . ?
C12 C11 C10 120.19(13) . . ?
C24 O2 C27 117.44(11) . . ?
C4 N1 C5 109.89(10) . . ?
C4 N1 C8 127.14(11) . . ?
C5 N1 C8 122.94(11) . . ?

loop_
_geom_bond_atom_site_label_1
_geom_bond_atom_site_label_2
_geom_bond_distance
_geom_bond_site_symmetry_2
_geom_bond_publ_flag
C6 C5 1.3662(17) . ?
C6 C3 1.4392(16) . ?
C6 C15 1.4796(16) . ?
C19 C20 1.3987(17) . ?
C19 C18 1.4006(18) . ?
C19 C21 1.4850(17) . ?
C3 C4 1.3945(17) . ?
C3 C2 1.4596(17) . ?
C20 C15 1.3970(17) . ?
C5 N1 1.3787(16) . ?
C4 N1 1.3642(16) . ?
C4 C7 1.4926(17) . ?
C26 C21 1.3911(18) . ?
C26 C25 1.3914(17) . ?
C21 C22 1.4037(18) . ?
C25 C24 1.3899(19) . ?
C22 C23 1.3798(18) . ?
C15 C16 1.3955(17) . ?
C14 C13 1.3879(19) . ?
C14 C9 1.3951(17) . ?
C18 C17 1.3868(18) . ?
C10 C9 1.3869(18) . ?
C10 C11 1.3915(18) . ?
C1 C2 1.5060(19) . ?
C23 C24 1.3943(19) . ?
C16 C17 1.3884(18) . ?
C8 N1 1.4583(16) . ?
C8 C9 1.5132(17) . ?
C12 C13 1.382(2) . ?
C12 C11 1.387(2) . ?
C2 O1 1.2249(16) . ?
C24 O2 1.3656(15) . ?
C27 O2 1.4226(18) . ?

loop_
_cod_related_entry_id
_cod_related_entry_database
_cod_related_entry_code
1 ChemSpider 30653307
